data_7212996
loop_
_publ_author_name
'Yoshida, Noboru'
'Oshio, Hiroki'
'Ito, Tasuku'

_publ_section_title
;
 Copper(II)-assisted self-assembly of bis-N,O-bidentate Schiff bases: new
 building blocks for a double-helical supramolecular motif
;
_journal_issue 5
_journal_name_full 'Journal of the Chemical Society, Perkin Transactions 2'
_journal_page_first 975
_journal_paper_doi 10.1039/a809743g
_journal_year 1999
_chemical_formula_sum 'C104 H80 Cu4 N8 O20 S4'
_chemical_formula_weight 2144.24
_chemical_name_systematic
;
 ?
;
_space_group_IT_number 14
_symmetry_space_group_name_Hall '-P 2ybc'
_symmetry_space_group_name_H-M 'P 1 21/c 1'
_atom_sites_solution_hydrogens geom
_atom_sites_solution_primary direct
_atom_sites_solution_secondary difmap
_audit_creation_method SHELXL
_cell_angle_alpha 90.00
_cell_angle_beta 90.299(9)
_cell_angle_gamma 90.00
_cell_formula_units_Z 4
_cell_length_a 18.026(2)
_cell_length_b 23.450(3)
_cell_length_c 22.744(2)
_cell_measurement_temperature 293(2)
_cell_volume 9614.0(18)
_computing_structure_refinement 'SHELXL-93 (Sheldrick, 1993)'
_computing_structure_solution 'SHELXS-86 (Sheldrick, 1990)'
_diffrn_ambient_temperature 173.15
_diffrn_radiation_monochromator graphite
_diffrn_radiation_source 'fine-focus sealed tube'
_diffrn_radiation_type MoK\a
_diffrn_radiation_wavelength 0.71073
_diffrn_reflns_av_R_equivalents 0.0487
_diffrn_reflns_av_sigmaI/netI 0.1170
_diffrn_reflns_limit_h_max 21
_diffrn_reflns_limit_h_min 0
_diffrn_reflns_limit_k_max 27
_diffrn_reflns_limit_k_min 0
_diffrn_reflns_limit_l_max 27
_diffrn_reflns_limit_l_min -27
_diffrn_reflns_number 17487
_diffrn_reflns_theta_max 25.00
_diffrn_reflns_theta_min 2.07
_exptl_absorpt_coefficient_mu 1.030
_exptl_crystal_density_diffrn 1.432
_exptl_crystal_F_000 4240
_refine_diff_density_max 0.833
_refine_diff_density_min -0.380
_refine_diff_density_rms 0.091
_refine_ls_extinction_method none
_refine_ls_goodness_of_fit_all 1.021
_refine_ls_goodness_of_fit_obs 1.171
_refine_ls_matrix_type full
_refine_ls_number_parameters 1261
_refine_ls_number_reflns 16859
_refine_ls_number_restraints 0
_refine_ls_restrained_S_all 1.169
_refine_ls_restrained_S_obs 1.171
_refine_ls_R_factor_all 0.1624
_refine_ls_R_factor_obs 0.0667
_refine_ls_shift/esd_max 0.558
_refine_ls_shift/esd_mean 0.011
_refine_ls_structure_factor_coef Fsqd
_refine_ls_weighting_details 'w=1/[\s^2^(Fo^2^)+(0.1011P)^2^+0.2555P] where P=(Fo^2^+2Fc^2^)/3'
_refine_ls_weighting_scheme calc
_refine_ls_wR_factor_all 0.2381
_refine_ls_wR_factor_obs 0.1652
_reflns_number_observed 8514
_reflns_number_total 16918
_reflns_observed_criterion >2sigma(I)
_cod_data_source_file 809743gsup1.cif
_cod_data_source_block L1-Cu
_cod_depositor_comments
;
The following automatic conversions were performed:

'_diffrn_ambient_temperature' value '-100' was changed to '173.15' -
it was converted from degrees Celsius(C) to Kelvins(K).

Automatic conversion script
Id: cif_fix_values 1891 2012-01-12 08:04:46Z andrius 

The following automatic conversions were performed:

'_refine_ls_weighting_scheme' value 'calc
w=1/[\s^2^(Fo^2^)+(0.1011P)^2^+0.2555P] where P=(Fo^2^+2Fc^2^)/3' was
changed to 'calc'. New tag '_refine_ls_weighting_details' was
created. The value of the new tag was set to
'w=1/[\s^2^(Fo^2^)+(0.1011P)^2^+0.2555P] where P=(Fo^2^+2Fc^2^)/3'.

Automatic conversion script
Id: cif_fix_values 3143 2015-03-26 13:38:13Z robertas 
;
_cod_original_cell_volume 9613.6(18)
_cod_database_code 7212996

loop_
_symmetry_equiv_pos_as_xyz
'x, y, z'
'-x, y+1/2, -z+1/2'
'-x, -y, -z'
'x, -y-1/2, z-1/2'

loop_
_atom_site_aniso_label
_atom_site_aniso_U_11
_atom_site_aniso_U_22
_atom_site_aniso_U_33
_atom_site_aniso_U_23
_atom_site_aniso_U_13
_atom_site_aniso_U_12
Cu1 0.0522(6) 0.0519(6) 0.0377(5) 0.0027(4) 0.0048(4) -0.0032(5)
Cu2 0.0515(6) 0.0425(5) 0.0376(5) 0.0056(4) -0.0024(4) -0.0092(4)
Cu3 0.0645(6) 0.0421(5) 0.0370(5) 0.0031(4) 0.0002(4) -0.0133(5)
Cu4 0.0465(6) 0.0651(6) 0.0464(5) -0.0023(5) -0.0026(4) -0.0105(5)
S1 0.096(2) 0.0682(15) 0.0386(11) 0.0150(10) 0.0148(12) 0.0047(14)
S2 0.0450(11) 0.0468(11) 0.0463(10) 0.0107(9) 0.0058(9) 0.0016(9)
S3 0.0409(11) 0.0447(11) 0.0711(14) -0.0057(10) -0.0047(10) -0.0047(9)
S4 0.0581(13) 0.0465(12) 0.0671(13) 0.0102(10) -0.0098(11) -0.0057(11)
O1 0.059(3) 0.072(4) 0.047(3) 0.000(3) 0.008(3) -0.015(3)
O2 0.062(4) 0.055(3) 0.045(3) -0.001(2) 0.003(3) -0.012(3)
O3 0.095(5) 0.090(5) 0.059(4) 0.005(3) -0.025(3) 0.011(4)
O4 0.148(6) 0.086(5) 0.057(4) 0.026(3) 0.044(4) 0.000(4)
O5 0.058(3) 0.057(3) 0.040(3) 0.003(2) 0.005(2) -0.013(3)
O6 0.046(3) 0.066(4) 0.064(3) 0.020(3) 0.010(3) 0.000(3)
O7 0.062(3) 0.053(3) 0.053(3) 0.000(3) 0.005(3) 0.010(3)
O8 0.084(4) 0.050(3) 0.036(3) 0.004(2) -0.001(3) -0.020(3)
O9 0.072(4) 0.048(3) 0.052(3) 0.010(3) -0.015(3) -0.020(3)
O10 0.055(4) 0.054(3) 0.105(5) -0.009(3) 0.009(3) -0.023(3)
O11 0.058(4) 0.061(4) 0.071(4) -0.001(3) -0.024(3) 0.004(3)
O12 0.072(4) 0.152(7) 0.051(4) -0.006(4) 0.001(3) -0.052(4)
O13 0.070(4) 0.068(4) 0.044(3) 0.000(3) -0.003(3) -0.022(3)
O14 0.072(4) 0.052(3) 0.074(4) -0.004(3) -0.004(3) 0.009(3)
O15 0.069(4) 0.064(4) 0.100(5) 0.017(3) -0.025(3) -0.027(3)
O16 0.072(4) 0.079(4) 0.055(3) 0.006(3) -0.005(3) -0.032(3)
O17 0.445(50) 0.273(32) 0.166(21) 0.004(19) 0.064(26) 0.306(36)
O18 0.146(18) 0.121(16) 0.242(25) -0.125(17) 0.052(17) -0.030(13)
O19 0.181(19) 0.185(19) 0.212(21) -0.157(18) 0.065(17) -0.097(16)
O20 0.088(11) 0.228(21) 0.186(17) -0.155(17) 0.054(11) -0.077(13)
N1 0.060(4) 0.058(4) 0.037(3) 0.005(3) 0.009(3) 0.003(4)
N2 0.040(4) 0.057(4) 0.037(3) 0.003(3) -0.002(3) 0.001(3)
N3 0.038(3) 0.041(3) 0.046(4) 0.002(3) 0.003(3) -0.001(3)
N4 0.046(3) 0.043(4) 0.032(3) 0.006(3) 0.000(3) -0.002(3)
N5 0.042(3) 0.036(3) 0.043(3) -0.001(3) -0.002(3) -0.004(3)
N6 0.036(3) 0.048(4) 0.052(4) -0.015(3) 0.003(3) -0.003(3)
N7 0.059(4) 0.038(3) 0.043(4) 0.004(3) 0.003(3) 0.001(3)
N8 0.043(4) 0.041(3) 0.050(4) 0.007(3) -0.009(3) -0.009(3)
C1 0.052(5) 0.058(5) 0.048(5) 0.007(4) -0.018(4) -0.002(4)
C2 0.064(6) 0.069(6) 0.068(6) 0.006(5) -0.005(5) -0.017(5)
C3 0.061(6) 0.087(8) 0.133(10) 0.016(8) -0.008(7) -0.025(6)
C4 0.093(8) 0.066(7) 0.121(10) -0.008(7) -0.020(7) -0.015(6)
C5 0.096(8) 0.075(7) 0.076(7) -0.008(6) -0.005(6) -0.010(6)
C6 0.072(6) 0.057(5) 0.048(5) 0.002(4) -0.016(4) -0.009(5)
C7 0.086(6) 0.047(5) 0.044(4) -0.007(4) -0.004(4) -0.004(5)
C8 0.061(5) 0.067(6) 0.038(4) -0.002(4) 0.009(4) 0.004(5)
C9 0.083(7) 0.073(6) 0.062(6) 0.012(5) 0.017(5) 0.014(6)
C10 0.064(6) 0.119(9) 0.107(8) 0.023(7) 0.043(6) 0.028(6)
C11 0.086(8) 0.092(8) 0.082(7) 0.036(6) 0.040(6) 0.007(6)
C12 0.065(6) 0.072(6) 0.042(4) 0.011(4) 0.019(4) 0.009(5)
C13 0.059(5) 0.058(5) 0.038(4) 0.001(4) 0.006(4) 0.009(4)
C14 0.047(5) 0.060(5) 0.048(4) 0.014(4) 0.013(4) 0.004(4)
C15 0.066(6) 0.079(6) 0.060(6) 0.018(5) 0.019(5) -0.011(5)
C16 0.066(6) 0.075(6) 0.075(6) 0.014(5) 0.012(5) -0.031(5)
C17 0.050(5) 0.059(5) 0.056(5) 0.006(4) -0.008(4) -0.001(4)
C18 0.034(4) 0.043(4) 0.044(4) 0.009(3) 0.002(3) 0.002(3)
C19 0.047(5) 0.044(4) 0.054(5) 0.013(4) 0.009(4) 0.003(4)
C20 0.044(5) 0.060(5) 0.048(5) -0.004(4) 0.001(4) 0.000(4)
C21 0.062(5) 0.073(6) 0.035(4) -0.007(4) 0.003(4) -0.004(5)
C22 0.075(7) 0.148(10) 0.051(5) -0.012(6) 0.002(5) -0.044(7)
C23 0.106(9) 0.179(12) 0.044(6) 0.007(7) -0.018(6) -0.056(9)
C24 0.102(8) 0.141(10) 0.041(5) 0.000(6) 0.010(5) -0.026(8)
C25 0.072(6) 0.091(7) 0.042(5) 0.005(4) 0.009(4) -0.020(5)
C26 0.059(5) 0.047(5) 0.043(4) -0.003(4) 0.005(4) -0.001(4)
C27 0.037(4) 0.045(4) 0.060(5) 0.009(4) 0.011(4) 0.008(4)
C28 0.061(5) 0.053(5) 0.061(5) 0.009(4) 0.006(4) 0.007(4)
C29 0.050(6) 0.070(6) 0.110(9) 0.016(6) 0.000(6) 0.001(5)
C30 0.072(7) 0.122(10) 0.095(8) 0.002(7) -0.031(6) -0.032(7)
C31 0.068(6) 0.114(9) 0.070(6) -0.004(6) -0.009(5) -0.032(6)
C32 0.047(5) 0.061(5) 0.065(5) -0.008(4) 0.001(4) 0.009(4)
C33 0.055(5) 0.063(5) 0.037(4) 0.005(4) 0.003(4) 0.006(4)
C34 0.045(4) 0.044(4) 0.030(4) -0.004(3) 0.000(3) -0.003(4)
C35 0.051(5) 0.053(5) 0.043(4) 0.006(4) 0.001(4) 0.016(4)
C36 0.064(6) 0.053(5) 0.053(5) 0.019(4) -0.002(4) 0.010(4)
C37 0.050(5) 0.045(4) 0.045(4) 0.004(4) 0.004(3) -0.001(4)
C38 0.043(4) 0.046(4) 0.029(3) -0.001(3) -0.002(3) 0.004(3)
C39 0.048(5) 0.049(5) 0.039(4) 0.013(3) 0.002(3) 0.003(4)
C40 0.038(4) 0.041(4) 0.058(5) 0.010(4) 0.000(3) -0.004(3)
C41 0.074(6) 0.042(5) 0.085(6) 0.022(4) -0.023(5) -0.010(4)
C42 0.068(6) 0.052(5) 0.086(6) 0.009(5) -0.030(5) -0.026(5)
C43 0.056(5) 0.047(5) 0.068(5) 0.012(4) -0.018(4) -0.006(4)
C44 0.044(4) 0.031(4) 0.052(4) 0.001(3) -0.002(3) -0.004(3)
C45 0.039(4) 0.038(4) 0.044(4) 0.007(3) 0.003(3) -0.001(3)
C46 0.043(4) 0.043(4) 0.044(4) -0.005(3) 0.001(3) 0.003(4)
C47 0.031(4) 0.054(5) 0.034(4) 0.006(3) 0.002(3) 0.007(3)
C48 0.047(5) 0.061(5) 0.040(4) -0.006(4) 0.000(3) 0.008(4)
C49 0.062(6) 0.087(7) 0.036(4) 0.006(5) 0.004(4) 0.018(5)
C50 0.058(5) 0.071(6) 0.056(5) 0.031(5) 0.012(4) 0.019(5)
C51 0.062(5) 0.050(5) 0.056(5) 0.012(4) 0.009(4) 0.010(4)
C52 0.045(4) 0.048(4) 0.035(4) 0.004(3) 0.003(3) 0.000(4)
C53 0.042(4) 0.043(4) 0.054(5) -0.006(4) -0.005(4) -0.001(4)
C54 0.060(5) 0.050(5) 0.061(5) 0.003(4) -0.007(4) -0.002(4)
C55 0.073(6) 0.048(5) 0.085(7) -0.017(5) 0.002(5) -0.012(5)
C56 0.089(7) 0.065(6) 0.057(5) -0.013(5) -0.016(5) -0.010(5)
C57 0.064(5) 0.062(6) 0.049(5) 0.000(4) 0.000(4) 0.003(5)
C58 0.043(4) 0.045(4) 0.042(4) -0.003(3) 0.000(3) 0.004(4)
C59 0.040(4) 0.049(5) 0.036(4) 0.000(3) 0.000(3) 0.004(4)
C60 0.038(4) 0.037(4) 0.046(4) 0.003(3) -0.003(3) 0.000(3)
C61 0.065(5) 0.056(5) 0.043(4) 0.004(4) 0.004(4) -0.001(4)
C62 0.081(6) 0.053(5) 0.052(5) 0.013(4) 0.003(4) -0.016(5)
C63 0.058(5) 0.041(5) 0.083(6) 0.024(5) -0.006(5) -0.012(4)
C64 0.043(4) 0.038(4) 0.057(5) -0.003(4) 0.005(4) -0.005(3)
C65 0.037(4) 0.041(4) 0.041(4) 0.005(3) -0.001(3) -0.001(3)
C66 0.048(5) 0.047(5) 0.058(5) -0.002(4) -0.010(4) -0.002(4)
C67 0.052(5) 0.046(5) 0.117(8) -0.013(5) -0.002(5) -0.009(4)
C68 0.061(6) 0.051(6) 0.143(10) -0.030(6) -0.009(6) 0.003(5)
C69 0.047(5) 0.052(5) 0.102(7) -0.017(5) 0.006(5) 0.004(4)
C70 0.052(5) 0.050(5) 0.053(5) -0.008(4) -0.005(4) 0.001(4)
C71 0.044(5) 0.035(4) 0.060(5) -0.008(3) -0.002(4) -0.002(4)
C72 0.057(5) 0.063(5) 0.047(5) -0.011(4) -0.004(4) 0.002(4)
C73 0.044(5) 0.077(6) 0.047(5) -0.016(4) 0.002(4) -0.005(4)
C74 0.093(8) 0.127(9) 0.047(5) -0.004(6) -0.007(5) -0.024(7)
C75 0.084(8) 0.173(12) 0.059(6) 0.014(7) 0.019(6) -0.037(8)
C76 0.064(7) 0.152(11) 0.081(7) 0.003(7) 0.017(6) -0.037(7)
C77 0.061(6) 0.141(10) 0.064(6) -0.007(6) 0.011(5) -0.032(6)
C78 0.044(5) 0.079(6) 0.056(5) -0.004(4) 0.012(4) -0.010(4)
C79 0.076(6) 0.054(5) 0.046(5) 0.000(4) -0.014(4) 0.001(5)
C80 0.090(7) 0.075(7) 0.071(6) -0.001(5) -0.007(5) -0.018(6)
C81 0.134(10) 0.113(9) 0.059(6) -0.018(6) -0.031(7) -0.024(8)
C82 0.129(10) 0.123(10) 0.050(6) -0.012(6) -0.011(7) -0.013(8)
C83 0.123(9) 0.109(8) 0.037(5) 0.002(5) 0.004(5) -0.003(7)
C84 0.076(6) 0.070(6) 0.037(4) 0.005(4) -0.004(4) 0.001(5)
C85 0.076(6) 0.059(5) 0.049(5) 0.007(4) 0.011(4) -0.002(5)
C86 0.048(5) 0.047(5) 0.043(4) 0.008(4) 0.003(4) -0.003(4)
C87 0.062(6) 0.079(6) 0.061(5) 0.026(5) 0.006(4) -0.014(5)
C88 0.074(7) 0.084(7) 0.084(7) 0.027(6) 0.013(6) -0.020(6)
C89 0.058(6) 0.078(7) 0.079(6) 0.018(5) -0.003(5) -0.013(5)
C90 0.047(5) 0.054(5) 0.059(5) 0.012(4) 0.006(4) -0.002(4)
C91 0.050(5) 0.043(5) 0.065(5) 0.014(4) 0.007(4) 0.002(4)
C92 0.044(5) 0.056(5) 0.047(4) 0.000(4) -0.012(4) 0.004(4)
C93 0.036(4) 0.063(6) 0.073(6) 0.011(4) -0.007(4) -0.011(4)
C94 0.041(5) 0.059(5) 0.071(6) 0.001(4) -0.004(4) 0.014(4)
C95 0.045(5) 0.048(5) 0.061(5) 0.004(4) -0.007(4) 0.000(4)
C96 0.049(5) 0.044(4) 0.038(4) 0.001(3) -0.006(3) -0.006(4)
C97 0.034(4) 0.050(5) 0.049(4) 0.005(4) -0.006(3) -0.002(4)
C98 0.060(5) 0.050(5) 0.048(5) 0.009(4) -0.017(4) -0.005(4)
C99 0.067(6) 0.053(5) 0.061(5) 0.012(4) -0.006(4) -0.006(4)
C100 0.103(8) 0.077(7) 0.059(6) 0.021(5) -0.001(5) -0.019(6)
C101 0.122(10) 0.143(11) 0.085(8) 0.049(8) -0.002(7) -0.064(9)
C102 0.096(8) 0.093(8) 0.093(8) 0.034(6) 0.006(7) -0.035(6)
C103 0.084(7) 0.064(6) 0.088(7) 0.022(5) -0.005(6) -0.032(5)
C104 0.058(5) 0.047(5) 0.069(6) 0.009(4) 0.006(4) 0.001(4)

loop_
_atom_site_label
_atom_site_type_symbol
_atom_site_fract_x
_atom_site_fract_y
_atom_site_fract_z
_atom_site_U_iso_or_equiv
_atom_site_thermal_displace_type
_atom_site_occupancy
_atom_site_calc_flag
_atom_site_refinement_flags
Cu1 Cu 0.04456(5) 0.31500(4) 0.76673(4) 0.0473(3) Uani 1 d .
Cu2 Cu 0.13039(5) 0.15587(4) 0.76554(4) 0.0439(2) Uani 1 d .
Cu3 Cu 0.34000(5) 0.09932(4) 0.73433(4) 0.0479(3) Uani 1 d .
Cu4 Cu 0.44923(5) -0.05912(4) 0.78793(4) 0.0527(3) Uani 1 d .
S1 S -0.03602(15) 0.16020(10) 0.96233(9) 0.0677(6) Uani 1 d .
S2 S 0.32049(10) 0.29278(8) 0.60722(8) 0.0460(5) Uani 1 d .
S3 S 0.11280(11) -0.07397(8) 0.75111(9) 0.0522(5) Uani 1 d .
S4 S 0.59561(12) 0.15997(9) 0.83606(10) 0.0573(5) Uani 1 d .
O1 O 0.1173(3) 0.3717(2) 0.7544(2) 0.0593(14) Uani 1 d .
O2 O -0.0219(3) 0.2530(2) 0.7786(2) 0.0540(13) Uani 1 d .
O3 O 0.0420(4) 0.1591(3) 0.9765(2) 0.081(2) Uani 1 d .
O4 O -0.0892(4) 0.1421(3) 1.0046(3) 0.097(2) Uani 1 d .
O5 O 0.1523(3) 0.1655(2) 0.6849(2) 0.0516(13) Uani 1 d .
O6 O 0.3688(3) 0.3336(2) 0.5795(2) 0.0587(14) Uani 1 d .
O7 O 0.3126(3) 0.2375(2) 0.5821(2) 0.0561(14) Uani 1 d .
O8 O 0.3200(3) 0.0482(2) 0.7958(2) 0.0564(14) Uani 1 d .
O9 O 0.1774(3) 0.2265(2) 0.7821(2) 0.0575(14) Uani 1 d .
O10 O 0.0617(3) -0.1186(2) 0.7683(3) 0.071(2) Uani 1 d .
O11 O 0.0931(3) -0.0374(2) 0.7030(2) 0.0635(15) Uani 1 d .
O12 O 0.5226(3) -0.0166(3) 0.7511(2) 0.091(2) Uani 1 d .
O13 O 0.2757(3) 0.0577(2) 0.6858(2) 0.0607(15) Uani 1 d .
O14 O 0.5326(3) 0.1771(2) 0.8703(2) 0.066(2) Uani 1 d .
O15 O 0.6642(3) 0.1903(2) 0.8435(3) 0.078(2) Uani 1 d .
O16 O 0.3853(3) -0.1126(3) 0.8222(2) 0.069(2) Uani 1 d .
O17 O 0.6340(22) 0.3277(12) 0.9937(11) 0.295(23) Uani 0.50 d P
O18 O 0.5737(12) 0.3437(9) 0.9772(11) 0.169(10) Uani 0.50 d P
O19 O 0.5026(12) 0.3244(9) 0.9308(10) 0.193(11) Uani 0.50 d P
O20 O 0.4659(8) 0.2686(9) 0.9885(9) 0.167(10) Uani 0.50 d P
N1 N 0.0286(3) 0.3433(3) 0.8498(2) 0.052(2) Uani 1 d .
N2 N 0.0504(3) 0.2966(3) 0.6811(2) 0.0449(15) Uani 1 d .
N3 N 0.0361(3) 0.1147(2) 0.7506(2) 0.0420(14) Uani 1 d .
N4 N 0.1570(3) 0.1219(2) 0.8430(2) 0.0399(14) Uani 1 d .
N5 N 0.3561(3) 0.1652(2) 0.7873(2) 0.0400(14) Uani 1 d .
N6 N 0.3955(3) -0.0696(2) 0.7121(3) 0.0455(15) Uani 1 d .
N7 N 0.4098(3) 0.1183(2) 0.6710(3) 0.0470(15) Uani 1 d .
N8 N 0.5012(3) -0.0455(2) 0.8644(3) 0.0446(15) Uani 1 d .
C1 C 0.1343(4) 0.4164(4) 0.7852(3) 0.053(2) Uani 1 d .
C2 C 0.1872(5) 0.4539(4) 0.7624(4) 0.067(2) Uani 1 d .
H2 H 0.2102(5) 0.4459(4) 0.7269(4) 0.080 Uiso 1 calc R
C3 C 0.2048(6) 0.5027(5) 0.7927(6) 0.093(3) Uani 1 d .
H3 H 0.2396(6) 0.5276(5) 0.7770(6) 0.112 Uiso 1 calc R
C4 C 0.1726(6) 0.5157(5) 0.8457(6) 0.093(3) Uani 1 d .
H4 H 0.1835(6) 0.5499(5) 0.8646(6) 0.112 Uiso 1 calc R
C5 C 0.1249(6) 0.4781(4) 0.8699(4) 0.082(3) Uani 1 d .
H5 H 0.1061(6) 0.4854(4) 0.9072(4) 0.099 Uiso 1 calc R
C6 C 0.1030(5) 0.4285(4) 0.8406(3) 0.059(2) Uani 1 d .
C7 C 0.0522(5) 0.3917(3) 0.8680(3) 0.059(2) Uani 1 d .
H7 H 0.0335(5) 0.4041(3) 0.9039(3) 0.071 Uiso 1 calc R
C8 C -0.0237(5) 0.3132(4) 0.8864(3) 0.055(2) Uani 1 d .
C9 C -0.0910(5) 0.3368(4) 0.8988(4) 0.073(3) Uani 1 d .
H9 H -0.1020(5) 0.3733(4) 0.8854(4) 0.088 Uiso 1 calc R
C10 C -0.1427(5) 0.3072(5) 0.9308(5) 0.096(4) Uani 1 d .
H10 H -0.1883(5) 0.3236(5) 0.9396(5) 0.116 Uiso 1 calc R
C11 C -0.1259(6) 0.2518(5) 0.9501(4) 0.087(3) Uani 1 d .
H11 H -0.1610(6) 0.2303(5) 0.9702(4) 0.104 Uiso 1 calc R
C12 C -0.0571(5) 0.2298(4) 0.9391(3) 0.060(2) Uani 1 d .
C13 C -0.0052(4) 0.2609(3) 0.9094(3) 0.051(2) Uani 1 d .
H13 H 0.0426(4) 0.2467(3) 0.9048(3) 0.062 Uiso 1 calc R
C14 C -0.0473(4) 0.1180(3) 0.8983(3) 0.052(2) Uani 1 d .
C15 C -0.0870(5) 0.0670(4) 0.8996(4) 0.068(2) Uani 1 d .
H15 H -0.1130(5) 0.0566(4) 0.9332(4) 0.082 Uiso 1 calc R
C16 C -0.0874(5) 0.0319(4) 0.8507(4) 0.072(3) Uani 1 d .
H16 H -0.1153(5) -0.0014(4) 0.8506(4) 0.086 Uiso 1 calc R
C17 C -0.0463(4) 0.0466(3) 0.8022(3) 0.055(2) Uani 1 d .
H17 H -0.0440(4) 0.0218(3) 0.7704(3) 0.066 Uiso 1 calc R
C18 C -0.0085(4) 0.0975(3) 0.8001(3) 0.040(2) Uani 1 d .
C19 C -0.0089(4) 0.1333(3) 0.8484(3) 0.049(2) Uani 1 d .
H19 H 0.0167(4) 0.1677(3) 0.8473(3) 0.058 Uiso 1 calc R
C20 C 0.0100(4) 0.1049(3) 0.6981(3) 0.051(2) Uani 1 d .
H20 H -0.0349(4) 0.0856(3) 0.6954(3) 0.061 Uiso 1 calc R
C21 C 0.0440(5) 0.1210(4) 0.6449(3) 0.057(2) Uani 1 d .
C22 C 0.0032(5) 0.1091(5) 0.5927(4) 0.091(3) Uani 1 d .
H22 H -0.0417(5) 0.0897(5) 0.5955(4) 0.110 Uiso 1 calc R
C23 C 0.0279(6) 0.1252(6) 0.5386(4) 0.110(4) Uani 1 d .
H23 H 0.0000(6) 0.1180(6) 0.5049(4) 0.132 Uiso 1 calc R
C24 C 0.0956(6) 0.1526(5) 0.5356(4) 0.095(3) Uani 1 d .
H24 H 0.1140(6) 0.1625(5) 0.4989(4) 0.114 Uiso 1 calc R
C25 C 0.1359(5) 0.1653(4) 0.5834(3) 0.068(3) Uani 1 d .
H25 H 0.1806(5) 0.1846(4) 0.5790(3) 0.082 Uiso 1 calc R
C26 C 0.1123(4) 0.1504(3) 0.6396(3) 0.050(2) Uani 1 d .
C27 C -0.0693(4) 0.2335(3) 0.7407(4) 0.047(2) Uani 1 d .
C28 C -0.1293(5) 0.2012(3) 0.7598(4) 0.058(2) Uani 1 d .
H28 H -0.1344(5) 0.1940(3) 0.7998(4) 0.070 Uiso 1 calc R
C29 C -0.1816(5) 0.1796(4) 0.7212(5) 0.077(3) Uani 1 d .
H29 H -0.2205(5) 0.1576(4) 0.7356(5) 0.092 Uiso 1 calc R
C30 C -0.1772(6) 0.1898(5) 0.6630(5) 0.097(4) Uani 1 d .
H30 H -0.2140(6) 0.1764(5) 0.6377(5) 0.116 Uiso 1 calc R
C31 C -0.1186(5) 0.2199(5) 0.6417(4) 0.084(3) Uani 1 d .
H31 H -0.1152(5) 0.2262(5) 0.6014(4) 0.101 Uiso 1 calc R
C32 C -0.0633(4) 0.2415(4) 0.6789(4) 0.058(2) Uani 1 d .
C33 C -0.0019(4) 0.2707(3) 0.6531(3) 0.052(2) Uani 1 d .
H33 H 0.0005(4) 0.2710(3) 0.6122(3) 0.062 Uiso 1 calc R
C34 C 0.1073(4) 0.3221(3) 0.6453(3) 0.040(2) Uani 1 d .
C35 C 0.0914(4) 0.3695(3) 0.6107(3) 0.049(2) Uani 1 d .
H35 H 0.0437(4) 0.3845(3) 0.6099(3) 0.059 Uiso 1 calc R
C36 C 0.1464(5) 0.3942(3) 0.5776(3) 0.057(2) Uani 1 d .
H36 H 0.1358(5) 0.4259(3) 0.5544(3) 0.068 Uiso 1 calc R
C37 C 0.2168(4) 0.3722(3) 0.5788(3) 0.046(2) Uani 1 d .
H37 H 0.2544(4) 0.3893(3) 0.5571(3) 0.056 Uiso 1 calc R
C38 C 0.2318(4) 0.3240(3) 0.6127(3) 0.040(2) Uani 1 d .
C39 C 0.1777(4) 0.2992(3) 0.6469(3) 0.045(2) Uani 1 d .
H39 H 0.1884(4) 0.2678(3) 0.6705(3) 0.054 Uiso 1 calc R
C40 C 0.3525(4) 0.2830(3) 0.6795(3) 0.046(2) Uani 1 d .
C41 C 0.3999(5) 0.3221(3) 0.7050(4) 0.067(2) Uani 1 d .
H41 H 0.4107(5) 0.3560(3) 0.6857(4) 0.081 Uiso 1 calc R
C42 C 0.4312(5) 0.3107(4) 0.7588(4) 0.069(3) Uani 1 d .
H42 H 0.4619(5) 0.3376(4) 0.7766(4) 0.083 Uiso 1 calc R
C43 C 0.4174(4) 0.2599(3) 0.7865(4) 0.057(2) Uani 1 d .
H43 H 0.4409(4) 0.2517(3) 0.8219(4) 0.069 Uiso 1 calc R
C44 C 0.3688(4) 0.2209(3) 0.7620(3) 0.042(2) Uani 1 d .
C45 C 0.3353(4) 0.2322(3) 0.7086(3) 0.041(2) Uani 1 d .
H45 H 0.3019(4) 0.2064(3) 0.6922(3) 0.049 Uiso 1 calc R
C46 C 0.3600(4) 0.1601(3) 0.8446(3) 0.043(2) Uani 1 d .
H46 H 0.3682(4) 0.1933(3) 0.8660(3) 0.052 Uiso 1 calc R
C47 C 0.3530(4) 0.1089(3) 0.8772(3) 0.039(2) Uani 1 d .
C48 C 0.3636(4) 0.1125(3) 0.9382(3) 0.049(2) Uani 1 d .
H48 H 0.3787(4) 0.1469(3) 0.9547(3) 0.059 Uiso 1 calc R
C49 C 0.3524(5) 0.0669(4) 0.9737(3) 0.062(2) Uani 1 d .
H49 H 0.3616(5) 0.0698(4) 1.0139(3) 0.074 Uiso 1 calc R
C50 C 0.3274(4) 0.0162(4) 0.9501(4) 0.062(2) Uani 1 d .
H50 H 0.3179(4) -0.0144(4) 0.9749(4) 0.074 Uiso 1 calc R
C51 C 0.3159(4) 0.0098(3) 0.8897(3) 0.056(2) Uani 1 d .
H51 H 0.2994(4) -0.0248(3) 0.8746(3) 0.067 Uiso 1 calc R
C52 C 0.3295(4) 0.0557(3) 0.8522(3) 0.043(2) Uani 1 d .
C53 C 0.2026(4) 0.2446(3) 0.8320(3) 0.046(2) Uani 1 d .
C54 C 0.2328(4) 0.3006(3) 0.8354(4) 0.057(2) Uani 1 d .
H54 H 0.2366(4) 0.3225(3) 0.8015(4) 0.068 Uiso 1 calc R
C55 C 0.2560(5) 0.3222(4) 0.8879(4) 0.069(2) Uani 1 d .
H55 H 0.2737(5) 0.3594(4) 0.8893(4) 0.082 Uiso 1 calc R
C56 C 0.2543(5) 0.2903(4) 0.9397(4) 0.071(3) Uani 1 d .
H56 H 0.2699(5) 0.3060(4) 0.9752(4) 0.085 Uiso 1 calc R
C57 C 0.2295(4) 0.2366(4) 0.9367(3) 0.058(2) Uani 1 d .
H57 H 0.2293(4) 0.2148(4) 0.9709(3) 0.070 Uiso 1 calc R
C58 C 0.2034(4) 0.2114(3) 0.8841(3) 0.044(2) Uani 1 d .
C59 C 0.1834(4) 0.1526(3) 0.8858(3) 0.042(2) Uani 1 d .
H59 H 0.1899(4) 0.1342(3) 0.9217(3) 0.050 Uiso 1 calc R
C60 C 0.1428(4) 0.0628(3) 0.8531(3) 0.040(2) Uani 1 d .
C61 C 0.1229(4) 0.0423(3) 0.9085(3) 0.055(2) Uani 1 d .
H61 H 0.1192(4) 0.0673(3) 0.9401(3) 0.066 Uiso 1 calc R
C62 C 0.1089(5) -0.0147(4) 0.9163(4) 0.062(2) Uani 1 d .
H62 H 0.0979(5) -0.0285(4) 0.9536(4) 0.075 Uiso 1 calc R
C63 C 0.1110(4) -0.0519(3) 0.8692(4) 0.061(2) Uani 1 d .
H63 H 0.1023(4) -0.0906(3) 0.8746(4) 0.073 Uiso 1 calc R
C64 C 0.1265(4) -0.0301(3) 0.8129(3) 0.046(2) Uani 1 d .
C65 C 0.1448(4) 0.0264(3) 0.8051(3) 0.040(2) Uani 1 d .
H65 H 0.1583(4) 0.0399(3) 0.7682(3) 0.047 Uiso 1 calc R
C66 C 0.1982(4) -0.1063(3) 0.7345(3) 0.051(2) Uani 1 d .
C67 C 0.1975(5) -0.1637(3) 0.7202(4) 0.071(3) Uani 1 d .
H67 H 0.1544(5) -0.1850(3) 0.7243(4) 0.086 Uiso 1 calc R
C68 C 0.2614(5) -0.1887(4) 0.7000(5) 0.085(3) Uani 1 d .
H68 H 0.2611(5) -0.2267(4) 0.6885(5) 0.102 Uiso 1 calc R
C69 C 0.3254(5) -0.1577(4) 0.6969(4) 0.067(2) Uani 1 d .
H69 H 0.3686(5) -0.1752(4) 0.6840(4) 0.080 Uiso 1 calc R
C70 C 0.3267(4) -0.1014(3) 0.7124(3) 0.052(2) Uani 1 d .
C71 C 0.2626(4) -0.0742(3) 0.7312(3) 0.047(2) Uani 1 d .
H71 H 0.2629(4) -0.0358(3) 0.7413(3) 0.056 Uiso 1 calc R
C72 C 0.4188(4) -0.0528(3) 0.6617(3) 0.056(2) Uani 1 d .
H72 H 0.3891(4) -0.0617(3) 0.6294(3) 0.067 Uiso 1 calc R
C73 C 0.4846(4) -0.0225(4) 0.6502(3) 0.056(2) Uani 1 d .
C74 C 0.5024(6) -0.0095(5) 0.5916(4) 0.089(3) Uani 1 d .
H74 H 0.4713(6) -0.0219(5) 0.5615(4) 0.107 Uiso 1 calc R
C75 C 0.5644(6) 0.0209(6) 0.5784(4) 0.105(4) Uani 1 d .
H75 H 0.5739(6) 0.0308(6) 0.5395(4) 0.126 Uiso 1 calc R
C76 C 0.6127(6) 0.0371(5) 0.6217(5) 0.099(4) Uani 1 d .
H76 H 0.6556(6) 0.0569(5) 0.6121(5) 0.119 Uiso 1 calc R
C77 C 0.5984(5) 0.0244(5) 0.6792(4) 0.089(3) Uani 1 d .
H77 H 0.6315(5) 0.0359(5) 0.7084(4) 0.106 Uiso 1 calc R
C78 C 0.5334(4) -0.0063(4) 0.6949(4) 0.060(2) Uani 1 d .
C79 C 0.2773(5) 0.0545(3) 0.6291(3) 0.059(2) Uani 1 d .
C80 C 0.2199(6) 0.0251(4) 0.5996(4) 0.079(3) Uani 1 d .
H80 H 0.1822(6) 0.0088(4) 0.6217(4) 0.095 Uiso 1 calc R
C81 C 0.2173(7) 0.0197(5) 0.5401(5) 0.102(4) Uani 1 d .
H81 H 0.1793(7) -0.0013(5) 0.5227(5) 0.122 Uiso 1 calc R
C82 C 0.2702(7) 0.0449(5) 0.5050(4) 0.100(4) Uani 1 d .
H82 H 0.2667(7) 0.0429(5) 0.4643(4) 0.121 Uiso 1 calc R
C83 C 0.3288(7) 0.0731(5) 0.5318(4) 0.090(3) Uani 1 d .
H83 H 0.3661(7) 0.0886(5) 0.5086(4) 0.108 Uiso 1 calc R
C84 C 0.3331(5) 0.0790(4) 0.5927(3) 0.061(2) Uani 1 d .
C85 C 0.3968(5) 0.1076(3) 0.6152(4) 0.061(2) Uani 1 d .
H85 H 0.4320(5) 0.1197(3) 0.5882(4) 0.074 Uiso 1 calc R
C86 C 0.4767(4) 0.1469(3) 0.6864(3) 0.046(2) Uani 1 d .
C87 C 0.5080(5) 0.1885(4) 0.6518(4) 0.067(2) Uani 1 d .
H87 H 0.4868(5) 0.1979(4) 0.6156(4) 0.081 Uiso 1 calc R
C88 C 0.5724(5) 0.2168(4) 0.6716(4) 0.081(3) Uani 1 d .
H88 H 0.5952(5) 0.2434(4) 0.6472(4) 0.097 Uiso 1 calc R
C89 C 0.6025(5) 0.2061(4) 0.7265(4) 0.072(3) Uani 1 d .
H89 H 0.6444(5) 0.2255(4) 0.7397(4) 0.086 Uiso 1 calc R
C90 C 0.5690(4) 0.1660(3) 0.7607(3) 0.053(2) Uani 1 d .
C91 C 0.5071(4) 0.1360(3) 0.7406(3) 0.053(2) Uani 1 d .
H91 H 0.4861(4) 0.1081(3) 0.7643(3) 0.063 Uiso 1 calc R
C92 C 0.6115(4) 0.0867(3) 0.8500(3) 0.049(2) Uani 1 d .
C93 C 0.6821(4) 0.0668(4) 0.8519(4) 0.057(2) Uani 1 d .
H93 H 0.7219(4) 0.0914(4) 0.8461(4) 0.069 Uiso 1 calc R
C94 C 0.6942(4) 0.0092(3) 0.8626(3) 0.057(2) Uani 1 d .
H94 H 0.7424(4) -0.0045(3) 0.8662(3) 0.069 Uiso 1 calc R
C95 C 0.6355(4) -0.0274(3) 0.8678(3) 0.051(2) Uani 1 d .
H95 H 0.6439(4) -0.0662(3) 0.8732(3) 0.061 Uiso 1 calc R
C96 C 0.5639(4) -0.0069(3) 0.8652(3) 0.044(2) Uani 1 d .
C97 C 0.5512(4) 0.0507(3) 0.8574(3) 0.045(2) Uani 1 d .
H97 H 0.5031(4) 0.0651(3) 0.8571(3) 0.054 Uiso 1 calc R
C98 C 0.4845(4) -0.0712(3) 0.9130(3) 0.053(2) Uani 1 d .
H98 H 0.5144(4) -0.0629(3) 0.9454(3) 0.063 Uiso 1 calc R
C99 C 0.4259(5) -0.1107(3) 0.9227(4) 0.060(2) Uani 1 d .
C100 C 0.4119(6) -0.1290(4) 0.9802(4) 0.080(3) Uani 1 d .
H100 H 0.4443(6) -0.1185(4) 1.0102(4) 0.096 Uiso 1 calc R
C101 C 0.3526(7) -0.1615(5) 0.9930(5) 0.117(5) Uani 1 d .
H101 H 0.3446(7) -0.1737(5) 1.0314(5) 0.140 Uiso 1 calc R
C102 C 0.3030(6) -0.1767(4) 0.9478(5) 0.094(3) Uani 1 d .
H102 H 0.2611(6) -0.1981(4) 0.9568(5) 0.113 Uiso 1 calc R
C103 C 0.3150(5) -0.1609(4) 0.8919(4) 0.078(3) Uani 1 d .
H103 H 0.2824(5) -0.1725(4) 0.8624(4) 0.094 Uiso 1 calc R
C104 C 0.3771(5) -0.1266(3) 0.8776(4) 0.058(2) Uani 1 d .

loop_
_atom_type_symbol
_atom_type_description
_atom_type_scat_dispersion_real
_atom_type_scat_dispersion_imag
_atom_type_scat_source
C C 0.0033 0.0016 'International Tables Vol C Tables 4.2.6.8 and 6.1.1.4'
H H 0.0000 0.0000 'International Tables Vol C Tables 4.2.6.8 and 6.1.1.4'
N N 0.0061 0.0033 'International Tables Vol C Tables 4.2.6.8 and 6.1.1.4'
O O 0.0106 0.0060 'International Tables Vol C Tables 4.2.6.8 and 6.1.1.4'
S S 0.1246 0.1234 'International Tables Vol C Tables 4.2.6.8 and 6.1.1.4'
Cu Cu 0.3201 1.2651 'International Tables Vol C Tables 4.2.6.8 and 6.1.1.4'

loop_
_geom_angle_atom_site_label_1
_geom_angle_atom_site_label_2
_geom_angle_atom_site_label_3
_geom_angle
O1 Cu1 O2 174.9(2)
O1 Cu1 N2 88.1(2)
O2 Cu1 N2 90.6(2)
O1 Cu1 N1 90.6(2)
O2 Cu1 N1 91.4(2)
N2 Cu1 N1 171.4(2)
O5 Cu2 O9 89.6(2)
O5 Cu2 N3 94.3(2)
O9 Cu2 N3 147.2(2)
O5 Cu2 N4 148.8(2)
O9 Cu2 N4 93.9(2)
N3 Cu2 N4 99.2(2)
O13 Cu3 O8 89.2(2)
O13 Cu3 N7 94.8(2)
O8 Cu3 N7 144.6(2)
O13 Cu3 N5 148.7(2)
O8 Cu3 N5 94.2(2)
N7 Cu3 N5 100.1(2)
O12 Cu4 O16 170.4(3)
O12 Cu4 N6 91.1(2)
O16 Cu4 N6 88.9(2)
O12 Cu4 N8 88.6(2)
O16 Cu4 N8 91.8(2)
N6 Cu4 N8 177.6(2)
O4 S1 O3 120.2(4)
O4 S1 C12 109.6(4)
O3 S1 C12 107.0(4)
O4 S1 C14 108.2(4)
O3 S1 C14 106.4(4)
C12 S1 C14 104.4(4)
O7 S2 O6 119.2(3)
O7 S2 C40 106.7(3)
O6 S2 C40 107.5(3)
O7 S2 C38 108.5(3)
O6 S2 C38 107.8(3)
C40 S2 C38 106.4(3)
O11 S3 O10 118.8(3)
O11 S3 C64 107.0(3)
O10 S3 C64 107.1(3)
O11 S3 C66 108.0(4)
O10 S3 C66 107.7(4)
C64 S3 C66 107.7(3)
O15 S4 O14 118.7(4)
O15 S4 C92 108.7(4)
O14 S4 C92 107.5(4)
O15 S4 C90 107.5(4)
O14 S4 C90 106.8(4)
C92 S4 C90 107.0(4)
C1 O1 Cu1 130.7(5)
C27 O2 Cu1 126.1(5)
C26 O5 Cu2 128.1(5)
C52 O8 Cu3 128.3(4)
C53 O9 Cu2 128.1(5)
C78 O12 Cu4 130.2(5)
C79 O13 Cu3 127.1(5)
C104 O16 Cu4 129.8(5)
O17 O18 O19 141.0(22)
C7 N1 C8 117.6(7)
C7 N1 Cu1 123.0(5)
C8 N1 Cu1 118.3(5)
C33 N2 C34 115.9(6)
C33 N2 Cu1 122.8(5)
C34 N2 Cu1 120.1(4)
C20 N3 C18 117.8(6)
C20 N3 Cu2 123.3(5)
C18 N3 Cu2 118.8(4)
C59 N4 C60 118.8(6)
C59 N4 Cu2 121.8(5)
C60 N4 Cu2 119.3(4)
C46 N5 C44 118.0(6)
C46 N5 Cu3 122.8(5)
C44 N5 Cu3 119.1(4)
C72 N6 C70 116.5(6)
C72 N6 Cu4 125.2(5)
C70 N6 Cu4 118.2(5)
C85 N7 C86 118.3(6)
C85 N7 Cu3 123.5(6)
C86 N7 Cu3 118.2(4)
C98 N8 C96 117.7(6)
C98 N8 Cu4 124.0(5)
C96 N8 Cu4 118.2(4)
O1 C1 C2 117.9(8)
O1 C1 C6 123.3(7)
C2 C1 C6 118.8(8)
C3 C2 C1 119.6(9)
C2 C3 C4 121.8(10)
C5 C4 C3 119.1(10)
C4 C5 C6 121.8(10)
C5 C6 C7 118.8(8)
C5 C6 C1 118.7(8)
C7 C6 C1 122.4(8)
N1 C7 C6 128.1(8)
C9 C8 C13 119.9(8)
C9 C8 N1 120.2(8)
C13 C8 N1 119.8(7)
C8 C9 C10 120.7(9)
C9 C10 C11 119.2(9)
C12 C11 C10 119.1(8)
C11 C12 C13 120.9(8)
C11 C12 S1 119.3(7)
C13 C12 S1 119.8(6)
C12 C13 C8 119.9(8)
C19 C14 C15 120.1(8)
C19 C14 S1 118.3(6)
C15 C14 S1 121.2(6)
C16 C15 C14 119.5(7)
C17 C16 C15 119.7(8)
C18 C17 C16 121.0(8)
C17 C18 C19 119.6(7)
C17 C18 N3 123.2(7)
C19 C18 N3 117.2(6)
C14 C19 C18 120.1(7)
N3 C20 C21 125.7(7)
C20 C21 C26 125.9(7)
C20 C21 C22 116.1(8)
C26 C21 C22 118.0(7)
C23 C22 C21 122.0(9)
C22 C23 C24 117.8(9)
C25 C24 C23 122.7(9)
C24 C25 C26 121.5(9)
O5 C26 C25 119.1(7)
O5 C26 C21 122.7(6)
C25 C26 C21 118.1(7)
O2 C27 C28 119.7(7)
O2 C27 C32 124.0(7)
C28 C27 C32 116.3(8)
C29 C28 C27 122.0(8)
C30 C29 C28 121.0(9)
C29 C30 C31 119.5(9)
C30 C31 C32 121.5(9)
C31 C32 C27 119.6(8)
C31 C32 C33 118.3(8)
C27 C32 C33 122.1(7)
N2 C33 C32 126.1(7)
C39 C34 C35 121.0(7)
C39 C34 N2 118.7(6)
C35 C34 N2 120.3(6)
C36 C35 C34 119.9(7)
C37 C36 C35 120.1(7)
C36 C37 C38 119.5(7)
C39 C38 C37 121.3(7)
C39 C38 S2 120.5(5)
C37 C38 S2 118.1(5)
C34 C39 C38 118.2(6)
C41 C40 C45 120.4(7)
C41 C40 S2 120.4(6)
C45 C40 S2 118.9(6)
C42 C41 C40 119.7(7)
C43 C42 C41 120.3(8)
C42 C43 C44 120.5(7)
C45 C44 C43 120.0(6)
C45 C44 N5 117.0(6)
C43 C44 N5 122.7(6)
C44 C45 C40 118.9(7)
N5 C46 C47 126.4(6)
C48 C47 C46 117.0(7)
C48 C47 C52 118.9(6)
C46 C47 C52 123.8(6)
C49 C48 C47 121.5(8)
C48 C49 C50 119.8(7)
C49 C50 C51 121.4(7)
C52 C51 C50 119.6(8)
O8 C52 C51 118.3(7)
O8 C52 C47 123.0(6)
C51 C52 C47 118.7(6)
O9 C53 C58 123.7(7)
O9 C53 C54 118.9(7)
C58 C53 C54 117.4(7)
C55 C54 C53 120.5(8)
C54 C55 C56 122.2(8)
C57 C56 C55 118.0(8)
C56 C57 C58 123.1(8)
C57 C58 C53 118.6(7)
C57 C58 C59 117.6(7)
C53 C58 C59 123.7(6)
N4 C59 C58 127.3(6)
C65 C60 C61 120.4(7)
C65 C60 N4 117.7(6)
C61 C60 N4 121.8(6)
C62 C61 C60 120.0(7)
C61 C62 C63 120.6(7)
C62 C63 C64 118.8(7)
C65 C64 C63 121.0(7)
C65 C64 S3 119.6(6)
C63 C64 S3 119.1(6)
C64 C65 C60 118.9(6)
C67 C66 C71 121.4(7)
C67 C66 S3 117.5(6)
C71 C66 S3 120.8(6)
C68 C67 C66 119.1(8)
C69 C68 C67 120.0(8)
C68 C69 C70 121.0(8)
C69 C70 C71 120.5(7)
C69 C70 N6 120.8(7)
C71 C70 N6 118.7(6)
C66 C71 C70 117.9(7)
N6 C72 C73 126.9(7)
C78 C73 C74 119.1(8)
C78 C73 C72 122.0(7)
C74 C73 C72 118.9(8)
C75 C74 C73 121.1(9)
C74 C75 C76 120.4(9)
C75 C76 C77 120.5(9)
C76 C77 C78 120.7(9)
O12 C78 C73 124.2(7)
O12 C78 C77 117.6(8)
C73 C78 C77 118.2(8)
O13 C79 C80 119.0(8)
O13 C79 C84 125.0(8)
C80 C79 C84 116.0(8)
C81 C80 C79 122.7(10)
C80 C81 C82 121.0(10)
C81 C82 C83 118.6(9)
C82 C83 C84 121.5(10)
C83 C84 C85 116.4(8)
C83 C84 C79 120.0(9)
C85 C84 C79 123.5(7)
N7 C85 C84 125.3(7)
C91 C86 C87 118.9(7)
C91 C86 N7 117.9(6)
C87 C86 N7 122.9(7)
C86 C87 C88 119.4(8)
C89 C88 C87 121.4(8)
C90 C89 C88 118.0(8)
C89 C90 C91 121.1(8)
C89 C90 S4 119.1(7)
C91 C90 S4 119.1(6)
C86 C91 C90 121.1(7)
C93 C92 C97 121.5(7)
C93 C92 S4 119.4(6)
C97 C92 S4 119.1(6)
C92 C93 C94 119.1(7)
C95 C94 C93 120.3(7)
C94 C95 C96 120.1(7)
C95 C96 C97 120.1(7)
C95 C96 N8 120.9(7)
C97 C96 N8 118.7(6)
C96 C97 C92 118.8(7)
N8 C98 C99 127.6(7)
C104 C99 C100 119.1(8)
C104 C99 C98 121.7(7)
C100 C99 C98 118.8(8)
C101 C100 C99 121.5(10)
C100 C101 C102 119.3(10)
C103 C102 C101 121.1(10)
C102 C103 C104 120.4(9)
O16 C104 C99 124.3(7)
O16 C104 C103 117.1(8)
C99 C104 C103 118.6(8)

loop_
_geom_bond_atom_site_label_1
_geom_bond_atom_site_label_2
_geom_bond_distance
Cu1 O1 1.889(5)
Cu1 O2 1.903(5)
Cu1 N2 1.999(6)
Cu1 N1 2.024(6)
Cu2 O5 1.891(5)
Cu2 O9 1.898(5)
Cu2 N3 1.983(6)
Cu2 N4 1.990(5)
Cu3 O13 1.871(5)
Cu3 O8 1.879(5)
Cu3 N7 1.968(6)
Cu3 N5 1.979(5)
Cu4 O12 1.858(6)
Cu4 O16 1.875(5)
Cu4 N6 1.990(6)
Cu4 N8 1.997(6)
S1 O4 1.425(6)
S1 O3 1.442(6)
S1 C12 1.757(9)
S1 C14 1.772(8)
S2 O7 1.423(5)
S2 O6 1.442(5)
S2 C40 1.755(7)
S2 C38 1.763(7)
S3 O11 1.433(5)
S3 O10 1.448(5)
S3 C64 1.758(7)
S3 C66 1.759(8)
S4 O15 1.435(6)
S4 O14 1.438(6)
S4 C92 1.770(8)
S4 C90 1.782(8)
O1 C1 1.297(9)
O2 C27 1.294(9)
O5 C26 1.304(8)
O8 C52 1.304(8)
O9 C53 1.291(8)
O12 C78 1.317(9)
O13 C79 1.292(9)
O16 C104 1.310(9)
O17 O18 1.21(3)
O18 O19 1.72(3)
N1 C7 1.282(9)
N1 C8 1.445(9)
N2 C33 1.288(9)
N2 C34 1.443(8)
N3 C20 1.301(9)
N3 C18 1.445(8)
N4 C59 1.300(8)
N4 C60 1.428(8)
N5 C46 1.311(8)
N5 C44 1.446(8)
N6 C72 1.284(9)
N6 C70 1.446(9)
N7 C85 1.315(9)
N7 C86 1.421(9)
N8 C98 1.296(9)
N8 C96 1.448(9)
C1 C2 1.398(11)
C1 C6 1.413(11)
C2 C3 1.372(13)
C3 C4 1.374(14)
C4 C5 1.352(13)
C5 C6 1.395(12)
C6 C7 1.407(11)
C8 C9 1.365(11)
C8 C13 1.372(10)
C9 C10 1.375(12)
C10 C11 1.404(13)
C11 C12 1.367(12)
C12 C13 1.367(10)
C14 C19 1.379(9)
C14 C15 1.393(11)
C15 C16 1.383(12)
C16 C17 1.376(10)
C17 C18 1.375(10)
C18 C19 1.383(10)
C20 C21 1.408(10)
C21 C26 1.417(11)
C21 C22 1.422(11)
C22 C23 1.363(12)
C23 C24 1.382(13)
C24 C25 1.337(12)
C25 C26 1.394(10)
C27 C28 1.393(10)
C27 C32 1.421(11)
C28 C29 1.381(12)
C29 C30 1.348(13)
C30 C31 1.362(13)
C31 C32 1.399(11)
C32 C33 1.431(11)
C34 C39 1.377(9)
C34 C35 1.392(9)
C35 C36 1.375(10)
C36 C37 1.370(10)
C37 C38 1.393(9)
C38 C39 1.381(9)
C40 C41 1.379(10)
C40 C45 1.397(9)
C41 C42 1.371(11)
C42 C43 1.370(10)
C43 C44 1.382(10)
C44 C45 1.380(9)
C46 C47 1.416(9)
C47 C48 1.404(9)
C47 C52 1.434(10)
C48 C49 1.355(11)
C49 C50 1.381(11)
C50 C51 1.395(11)
C51 C52 1.396(10)
C53 C58 1.418(10)
C53 C54 1.422(10)
C54 C55 1.361(11)
C55 C56 1.395(12)
C56 C57 1.339(11)
C57 C58 1.413(10)
C58 C59 1.425(10)
C60 C65 1.387(9)
C60 C61 1.396(9)
C61 C62 1.373(10)
C62 C63 1.381(11)
C63 C64 1.409(10)
C64 C65 1.377(9)
C66 C67 1.385(10)
C66 C71 1.385(10)
C67 C68 1.373(11)
C68 C69 1.365(11)
C69 C70 1.368(10)
C70 C71 1.389(10)
C72 C73 1.409(11)
C73 C78 1.394(11)
C73 C74 1.405(11)
C74 C75 1.361(13)
C75 C76 1.366(13)
C76 C77 1.367(13)
C77 C78 1.422(11)
C79 C80 1.410(11)
C79 C84 1.428(11)
C80 C81 1.360(12)
C81 C82 1.378(14)
C82 C83 1.385(14)
C83 C84 1.393(11)
C84 C85 1.421(11)
C86 C91 1.370(10)
C86 C87 1.376(10)
C87 C88 1.410(12)
C88 C89 1.382(12)
C89 C90 1.363(11)
C90 C91 1.395(10)
C92 C93 1.356(10)
C92 C97 1.388(10)
C93 C94 1.389(10)
C94 C95 1.369(10)
C95 C96 1.379(10)
C96 C97 1.380(10)
C98 C99 1.422(11)
C99 C104 1.398(11)
C99 C100 1.402(11)
C100 C101 1.345(13)
C101 C102 1.406(14)
C102 C103 1.343(13)
C103 C104 1.418(11)
